data_1547594
loop_
_publ_author_name
'Kan, Chao'
'Hu, Jianwen'
'Huang, Yang'
'Wang, Haobing'
'Ma, Haiyan'

_publ_section_title
;
 Highly Isoselective and Active Zinc Catalysts for rac-Lactide
 Polymerization: Effect of Pendant Groups of Aminophenolate Ligands
;
_journal_issue 20
_journal_name_full Macromolecules
_journal_page_first 7911
_journal_paper_doi 10.1021/acs.macromol.7b01420
_journal_volume 50
_journal_year 2017
_chemical_absolute_configuration rmad
_chemical_formula_moiety 'C53 H63 N3 O2 Si2 Zn'
_chemical_formula_sum 'C53 H63 N3 O2 Si2 Zn'
_chemical_formula_weight 895.61
_chemical_name_systematic
;
 ?
;
_space_group_crystal_system monoclinic
_space_group_IT_number 4
_space_group_name_Hall 'P 2yb'
_space_group_name_H-M_alt 'P 1 21 1'
_symmetry_space_group_name_Hall 'P 2yb'
_symmetry_space_group_name_H-M 'P 1 21 1'
_atom_sites_solution_hydrogens geom
_atom_sites_solution_primary direct
_audit_creation_date 2015-06-15
_audit_creation_method
;
Olex2 1.2
(compiled 2015.01.26 svn.r3150 for OlexSys, GUI svn.r4998)
;
_cell_angle_alpha 90
_cell_angle_beta 116.765(2)
_cell_angle_gamma 90
_cell_formula_units_Z 2
_cell_length_a 12.8617(11)
_cell_length_b 16.6610(15)
_cell_length_c 12.9222(11)
_cell_measurement_reflns_used 3656
_cell_measurement_temperature 296(2)
_cell_measurement_theta_max 22.77
_cell_measurement_theta_min 2.22
_cell_volume 2472.4(4)
_computing_cell_refinement 'SAINT v7.68A (Bruker, 2009)'
_computing_data_reduction 'SAINT v7.68A (Bruker, 2009)'
_computing_molecular_graphics 'Olex2 (Dolomanov et al., 2009)'
_computing_publication_material 'Olex2 (Dolomanov et al., 2009)'
_computing_structure_refinement 'XL (Sheldrick, 2008)'
_computing_structure_solution 'XS (Sheldrick, 2008)'
_diffrn_ambient_temperature 296.15
_diffrn_measured_fraction_theta_full 1.000
_diffrn_measured_fraction_theta_max 0.998
_diffrn_measurement_device_type 'Bruker APEX-II CCD'
_diffrn_measurement_method '\f and \w scans'
_diffrn_radiation_monochromator graphite
_diffrn_radiation_type MoK\a
_diffrn_radiation_wavelength 0.71073
_diffrn_reflns_av_R_equivalents 0.0423
_diffrn_reflns_av_unetI/netI 0.0836
_diffrn_reflns_Laue_measured_fraction_full 1.000
_diffrn_reflns_Laue_measured_fraction_max 0.998
_diffrn_reflns_limit_h_max 16
_diffrn_reflns_limit_h_min -16
_diffrn_reflns_limit_k_max 21
_diffrn_reflns_limit_k_min -20
_diffrn_reflns_limit_l_max 16
_diffrn_reflns_limit_l_min -16
_diffrn_reflns_number 20518
_diffrn_reflns_point_group_measured_fraction_full 0.851
_diffrn_reflns_point_group_measured_fraction_max 0.847
_diffrn_reflns_theta_full 26.000
_diffrn_reflns_theta_max 27.624
_diffrn_reflns_theta_min 1.765
_diffrn_standards_number 0
_exptl_absorpt_coefficient_mu 0.587
_exptl_absorpt_correction_T_max 0.7456
_exptl_absorpt_correction_T_min 0.6241
_exptl_absorpt_correction_type multi-scan
_exptl_absorpt_process_details
;
SADABS-2008/1 (Bruker,2008) was used for absorption correction.
wR2(int) was 0.0688 before and 0.0501 after correction.
The Ratio of minimum to maximum transmission is 0.8370.
The \l/2 correction factor is 0.0015.
;
_exptl_crystal_colour colourless
_exptl_crystal_density_diffrn 1.203
_exptl_crystal_description block
_exptl_crystal_F_000 952
_exptl_crystal_size_max 0.2
_exptl_crystal_size_mid 0.15
_exptl_crystal_size_min 0.12
_refine_diff_density_max 0.297
_refine_diff_density_min -0.207
_refine_diff_density_rms 0.041
_refine_ls_abs_structure_details
;
 Flack x determined using 1801 quotients [(I+)-(I-)]/[(I+)+(I-)]
 (Parsons, Flack and Wagner, Acta Cryst. B69 (2013) 249-259).
;
_refine_ls_abs_structure_Flack 0.018(9)
_refine_ls_extinction_method none
_refine_ls_goodness_of_fit_ref 0.950
_refine_ls_hydrogen_treatment constr
_refine_ls_matrix_type full
_refine_ls_number_parameters 558
_refine_ls_number_reflns 9728
_refine_ls_number_restraints 1
_refine_ls_restrained_S_all 0.949
_refine_ls_R_factor_all 0.0882
_refine_ls_R_factor_gt 0.0433
_refine_ls_shift/su_max 0.006
_refine_ls_shift/su_mean 0.000
_refine_ls_structure_factor_coef Fsqd
_refine_ls_weighting_details 'w=1/[\s^2^(Fo^2^)+(0.0311P)^2^] where P=(Fo^2^+2Fc^2^)/3'
_refine_ls_weighting_scheme calc
_refine_ls_wR_factor_gt 0.0767
_refine_ls_wR_factor_ref 0.0894
_reflns_Friedel_coverage 0.640
_reflns_Friedel_fraction_full 0.691
_reflns_Friedel_fraction_max 0.684
_reflns_number_gt 6279
_reflns_number_total 9728
_reflns_threshold_expression 'I > 2\s(I)'
_cod_data_source_file ma7b01420_si_001.cif
_cod_data_source_block mo_dm15490_0m
_cod_depositor_comments 'Adding full bibliography for 1547592--1547598.cif.'
_cod_database_code 1547594
_shelxl_version_number 2014-3
_shelx_space_group_comment
;
The symmetry employed for this shelxl refinement is uniquely defined
by the following loop, which should always be used as a source of
symmetry information in preference to the above space-group names.
They are only intended as comments.
;
_shelx_estimated_absorpt_t_max 0.933
_shelx_estimated_absorpt_t_min 0.892
_olex2_refinement_description
;
1. Fixed Uiso
 At 1.2 times of:
  All C(H) groups, All C(H,H) groups
 At 1.5 times of:
  All C(H,H,H) groups
2.a Ternary CH refined with riding coordinates:
 C10(H10), C11(H11)
2.b Secondary CH2 refined with riding coordinates:
 C7(H7A,H7B), C8(H8A,H8B), C24(H24A,H24B), C25(H25A,H25B), C26(H26A,H26B)
2.c Aromatic/amide H refined with riding coordinates:
 C3(H3), C5(H5), C13(H13), C14(H14), C15(H15), C16(H16), C17(H17), C19(H19),
 C20(H20), C21(H21), C22(H22), C23(H23), C31(H31), C32(H32), C33(H33), C34(H34),
  C35(H35), C37(H37), C38(H38), C39(H39), C40(H40), C41(H41), C43(H43),
 C44(H44), C45(H45), C46(H46), C47(H47)
2.d Idealised Me refined as rotating group:
 C27(H27A,H27B,H27C), C28(H28A,H28B,H28C), C48(H48A,H48B,H48C), C49(H49A,H49B,
 H49C), C50(H50A,H50B,H50C), C51(H51A,H51B,H51C), C52(H52A,H52B,H52C), C53(H53A,
 H53B,H53C)
;
_olex2_submission_special_instructions 'No special instructions were received'

loop_
_space_group_symop_operation_xyz
'x, y, z'
'-x, y+1/2, -z'

loop_
_atom_site_label
_atom_site_type_symbol
_atom_site_fract_x
_atom_site_fract_y
_atom_site_fract_z
_atom_site_U_iso_or_equiv
_atom_site_adp_type
_atom_site_occupancy
_atom_site_site_symmetry_order
_atom_site_calc_flag
_atom_site_refinement_flags_posn
Zn1 Zn 0.42085(3) 0.38950(3) 0.87212(4) 0.04285(13) Uani 1 1 d .
Si1 Si 0.68503(9) 0.39927(10) 1.02594(10) 0.0555(3) Uani 1 1 d .
Si2 Si 0.56473(11) 0.52610(8) 0.84274(12) 0.0542(3) Uani 1 1 d .
O1 O 0.3745(2) 0.35597(17) 0.9884(2) 0.0451(7) Uani 1 1 d .
O2 O 0.0831(2) 0.37274(18) 0.6275(2) 0.0498(8) Uani 1 1 d .
N1 N 0.3634(3) 0.2797(2) 0.7636(3) 0.0448(8) Uani 1 1 d .
N2 N 0.2565(3) 0.4258(2) 0.7475(3) 0.0434(8) Uani 1 1 d .
N3 N 0.5681(3) 0.4370(2) 0.9079(3) 0.0469(9) Uani 1 1 d .
C1 C 0.2780(3) 0.3151(3) 0.9584(3) 0.0404(9) Uani 1 1 d .
C2 C 0.2054(4) 0.3279(3) 1.0131(4) 0.0438(10) Uani 1 1 d .
C3 C 0.0956(4) 0.2926(3) 0.9627(4) 0.0469(11) Uani 1 1 d .
H3 H 0.0451 0.3045 0.9942 0.056 Uiso 1 1 calc R
C4 C 0.0567(4) 0.2412(3) 0.8697(4) 0.0528(11) Uani 1 1 d .
C5 C 0.1358(4) 0.2204(3) 0.8294(4) 0.0513(11) Uani 1 1 d .
H5 H 0.1154 0.1818 0.7715 0.062 Uiso 1 1 calc R
C6 C 0.2444(3) 0.2555(3) 0.8729(3) 0.0437(10) Uani 1 1 d .
C7 C 0.3342(4) 0.2253(3) 0.8378(4) 0.0495(11) Uani 1 1 d .
H7A H 0.4052 0.2140 0.9077 0.059 Uiso 1 1 calc R
H7B H 0.3068 0.1748 0.7969 0.059 Uiso 1 1 calc R
C8 C 0.2566(4) 0.2981(3) 0.6571(4) 0.0520(11) Uani 1 1 d .
H8A H 0.2045 0.2523 0.6348 0.062 Uiso 1 1 calc R
H8B H 0.2758 0.3101 0.5943 0.062 Uiso 1 1 calc R
C9 C 0.1993(4) 0.3689(3) 0.6807(3) 0.0444(11) Uani 1 1 d .
C10 C 0.0574(3) 0.4357(3) 0.6931(4) 0.0468(11) Uani 1 1 d .
H10 H 0.0530 0.4102 0.7594 0.056 Uiso 1 1 calc R
C11 C 0.1692(3) 0.4873(3) 0.7396(4) 0.0445(10) Uani 1 1 d .
H11 H 0.1874 0.5076 0.8171 0.053 Uiso 1 1 calc R
C12 C 0.1665(3) 0.5553(3) 0.6629(4) 0.0450(10) Uani 1 1 d .
C13 C 0.1387(4) 0.6315(3) 0.6824(4) 0.0670(14) Uani 1 1 d .
H13 H 0.1241 0.6408 0.7456 0.080 Uiso 1 1 calc R
C14 C 0.1320(5) 0.6941(4) 0.6113(5) 0.0892(18) Uani 1 1 d .
H14 H 0.1149 0.7453 0.6280 0.107 Uiso 1 1 calc R
C15 C 0.1499(5) 0.6822(4) 0.5161(6) 0.0856(18) Uani 1 1 d .
H15 H 0.1445 0.7247 0.4673 0.103 Uiso 1 1 calc R
C16 C 0.1757(5) 0.6076(4) 0.4938(5) 0.0763(16) Uani 1 1 d .
H16 H 0.1870 0.5985 0.4286 0.092 Uiso 1 1 calc R
C17 C 0.1852(4) 0.5449(3) 0.5673(4) 0.0597(13) Uani 1 1 d .
H17 H 0.2049 0.4941 0.5516 0.072 Uiso 1 1 calc R
C18 C -0.0551(3) 0.4766(3) 0.6227(4) 0.0494(11) Uani 1 1 d .
C19 C -0.1185(4) 0.5029(4) 0.6773(4) 0.0707(15) Uani 1 1 d .
H19 H -0.0957 0.4889 0.7542 0.085 Uiso 1 1 calc R
C20 C -0.2168(5) 0.5505(4) 0.6189(6) 0.090(2) Uani 1 1 d .
H20 H -0.2577 0.5701 0.6572 0.108 Uiso 1 1 calc R
C21 C -0.2519(5) 0.5677(4) 0.5067(6) 0.0890(19) Uani 1 1 d .
H21 H -0.3183 0.5988 0.4672 0.107 Uiso 1 1 calc R
C22 C -0.1923(5) 0.5406(4) 0.4503(5) 0.0863(19) Uani 1 1 d .
H22 H -0.2178 0.5532 0.3725 0.104 Uiso 1 1 calc R
C23 C -0.0945(4) 0.4947(4) 0.5074(4) 0.0697(15) Uani 1 1 d .
H23 H -0.0545 0.4756 0.4678 0.084 Uiso 1 1 calc R
C24 C 0.4507(4) 0.2384(3) 0.7366(4) 0.0575(12) Uani 1 1 d .
H24A H 0.5144 0.2205 0.8087 0.069 Uiso 1 1 calc R
H24B H 0.4147 0.1909 0.6909 0.069 Uiso 1 1 calc R
C25 C 0.4994(5) 0.2875(4) 0.6729(6) 0.0791(17) Uani 1 1 d .
H25A H 0.5235 0.3392 0.7107 0.095 Uiso 1 1 calc R
H25B H 0.4393 0.2968 0.5945 0.095 Uiso 1 1 calc R
C26 C 0.6034(5) 0.2466(5) 0.6682(6) 0.106(2) Uani 1 1 d .
H26A H 0.6387 0.2842 0.6360 0.127 Uiso 1 1 calc R
H26B H 0.6606 0.2346 0.7468 0.127 Uiso 1 1 calc R
C27 C 0.5771(7) 0.1730(6) 0.6008(9) 0.171(4) Uani 1 1 d .
H27A H 0.5161 0.1829 0.5243 0.256 Uiso 1 1 calc GR
H27B H 0.5522 0.1326 0.6378 0.256 Uiso 1 1 calc GR
H27C H 0.6455 0.1548 0.5958 0.256 Uiso 1 1 calc GR
C28 C -0.0662(4) 0.2084(4) 0.8163(5) 0.0820(18) Uani 1 1 d .
H28A H -0.1006 0.2185 0.8673 0.123 Uiso 1 1 calc GR
H28B H -0.0644 0.1516 0.8046 0.123 Uiso 1 1 calc GR
H28C H -0.1116 0.2343 0.7432 0.123 Uiso 1 1 calc GR
C29 C 0.2417(3) 0.3850(3) 1.1169(3) 0.0430(9) Uani 1 1 d .
C30 C 0.1731(3) 0.3694(3) 1.1879(3) 0.0487(12) Uani 1 1 d .
C31 C 0.1633(4) 0.2917(3) 1.2205(4) 0.0624(13) Uani 1 1 d .
H31 H 0.1899 0.2492 1.1922 0.075 Uiso 1 1 calc R
C32 C 0.1139(5) 0.2764(4) 1.2952(4) 0.0796(17) Uani 1 1 d .
H32 H 0.1078 0.2240 1.3167 0.095 Uiso 1 1 calc R
C33 C 0.0743(5) 0.3395(5) 1.3368(5) 0.083(2) Uani 1 1 d .
H33 H 0.0413 0.3298 1.3866 0.099 Uiso 1 1 calc R
C34 C 0.0834(5) 0.4150(4) 1.3053(5) 0.0778(18) Uani 1 1 d .
H34 H 0.0553 0.4574 1.3324 0.093 Uiso 1 1 calc R
C35 C 0.1342(4) 0.4303(4) 1.2330(4) 0.0633(13) Uani 1 1 d .
H35 H 0.1422 0.4832 1.2145 0.076 Uiso 1 1 calc R
C36 C 0.3686(4) 0.3725(3) 1.2121(4) 0.0525(13) Uani 1 1 d .
C37 C 0.4321(4) 0.3046(3) 1.2207(4) 0.0626(13) Uani 1 1 d .
H37 H 0.4009 0.2651 1.1640 0.075 Uiso 1 1 calc R
C38 C 0.5421(5) 0.2935(5) 1.3122(5) 0.0875(19) Uani 1 1 d .
H38 H 0.5833 0.2467 1.3165 0.105 Uiso 1 1 calc R
C39 C 0.5893(5) 0.3501(6) 1.3948(5) 0.101(2) Uani 1 1 d .
H39 H 0.6644 0.3435 1.4541 0.122 Uiso 1 1 calc R
C40 C 0.5266(6) 0.4173(5) 1.3912(5) 0.098(2) Uani 1 1 d .
H40 H 0.5576 0.4554 1.4498 0.118 Uiso 1 1 calc R
C41 C 0.4164(4) 0.4284(3) 1.2998(4) 0.0708(15) Uani 1 1 d .
H41 H 0.3743 0.4743 1.2977 0.085 Uiso 1 1 calc R
C42 C 0.2198(4) 0.4696(3) 1.0668(4) 0.0478(11) Uani 1 1 d .
C43 C 0.1078(5) 0.4982(3) 1.0082(4) 0.0612(14) Uani 1 1 d .
H43 H 0.0462 0.4643 0.9973 0.073 Uiso 1 1 calc R
C44 C 0.0837(5) 0.5753(4) 0.9651(5) 0.0763(15) Uani 1 1 d .
H44 H 0.0071 0.5934 0.9285 0.092 Uiso 1 1 calc R
C45 C 0.1728(6) 0.6252(3) 0.9766(5) 0.0792(17) Uani 1 1 d .
H45 H 0.1577 0.6778 0.9498 0.095 Uiso 1 1 calc R
C46 C 0.2827(6) 0.5971(3) 1.0269(5) 0.0735(16) Uani 1 1 d .
H46 H 0.3429 0.6304 1.0322 0.088 Uiso 1 1 calc R
C47 C 0.3089(5) 0.5194(3) 1.0715(4) 0.0614(13) Uani 1 1 d .
H47 H 0.3853 0.5009 1.1041 0.074 Uiso 1 1 calc R
C48 C 0.6491(4) 0.3040(4) 1.0739(5) 0.0836(17) Uani 1 1 d .
H48A H 0.5825 0.3115 1.0880 0.125 Uiso 1 1 calc GR
H48B H 0.7141 0.2867 1.1440 0.125 Uiso 1 1 calc GR
H48C H 0.6317 0.2641 1.0149 0.125 Uiso 1 1 calc GR
C49 C 0.7349(6) 0.4682(5) 1.1528(5) 0.120(3) Uani 1 1 d .
H49A H 0.7562 0.5190 1.1328 0.181 Uiso 1 1 calc GR
H49B H 0.8012 0.4453 1.2168 0.181 Uiso 1 1 calc GR
H49C H 0.6731 0.4759 1.1741 0.181 Uiso 1 1 calc GR
C50 C 0.8111(4) 0.3772(5) 0.9945(5) 0.096(2) Uani 1 1 d .
H50A H 0.7850 0.3448 0.9260 0.144 Uiso 1 1 calc GR
H50B H 0.8701 0.3489 1.0588 0.144 Uiso 1 1 calc GR
H50C H 0.8425 0.4267 0.9827 0.144 Uiso 1 1 calc GR
C51 C 0.4753(5) 0.6000(3) 0.8771(5) 0.0817(17) Uani 1 1 d .
H51A H 0.4729 0.6500 0.8392 0.123 Uiso 1 1 calc GR
H51B H 0.5096 0.6083 0.9593 0.123 Uiso 1 1 calc GR
H51C H 0.3977 0.5797 0.8503 0.123 Uiso 1 1 calc GR
C52 C 0.7121(5) 0.5739(4) 0.8907(5) 0.0881(18) Uani 1 1 d .
H52A H 0.7618 0.5380 0.8752 0.132 Uiso 1 1 calc GR
H52B H 0.7459 0.5849 0.9723 0.132 Uiso 1 1 calc GR
H52C H 0.7036 0.6231 0.8490 0.132 Uiso 1 1 calc GR
C53 C 0.5030(5) 0.5146(4) 0.6837(5) 0.0827(18) Uani 1 1 d .
H53A H 0.5565 0.4851 0.6651 0.124 Uiso 1 1 calc GR
H53B H 0.4899 0.5666 0.6482 0.124 Uiso 1 1 calc GR
H53C H 0.4305 0.4861 0.6553 0.124 Uiso 1 1 calc GR

loop_
_atom_site_aniso_label
_atom_site_aniso_U_11
_atom_site_aniso_U_22
_atom_site_aniso_U_33
_atom_site_aniso_U_23
_atom_site_aniso_U_13
_atom_site_aniso_U_12
Zn1 0.0415(2) 0.0468(3) 0.0446(2) 0.0007(3) 0.02325(19) -0.0002(3)
Si1 0.0456(6) 0.0651(9) 0.0525(6) -0.0059(8) 0.0191(5) 0.0036(8)
Si2 0.0565(8) 0.0500(8) 0.0667(8) -0.0008(7) 0.0371(7) -0.0071(6)
O1 0.0429(16) 0.0532(17) 0.0459(15) -0.0071(13) 0.0259(13) -0.0097(13)
O2 0.0422(15) 0.056(3) 0.0463(14) -0.0058(15) 0.0150(12) 0.0005(14)
N1 0.051(2) 0.047(2) 0.044(2) -0.0005(17) 0.0271(17) 0.0060(17)
N2 0.046(2) 0.043(2) 0.0441(19) -0.0011(17) 0.0231(17) 0.0050(17)
N3 0.0411(19) 0.053(2) 0.051(2) 0.0003(18) 0.0245(17) -0.0005(16)
C1 0.044(2) 0.041(2) 0.038(2) 0.0020(19) 0.0196(19) -0.0006(19)
C2 0.051(3) 0.046(3) 0.040(2) -0.004(2) 0.026(2) -0.008(2)
C3 0.046(2) 0.056(3) 0.044(2) -0.007(2) 0.025(2) -0.009(2)
C4 0.055(3) 0.060(3) 0.045(2) -0.008(2) 0.024(2) -0.020(2)
C5 0.068(3) 0.043(3) 0.045(2) -0.009(2) 0.026(2) -0.015(2)
C6 0.053(2) 0.045(3) 0.041(2) -0.004(2) 0.028(2) -0.002(2)
C7 0.065(3) 0.041(2) 0.047(2) -0.003(2) 0.029(2) -0.001(2)
C8 0.057(3) 0.055(3) 0.044(3) -0.006(2) 0.023(2) 0.004(2)
C9 0.050(3) 0.046(3) 0.037(2) 0.003(2) 0.020(2) 0.002(2)
C10 0.047(2) 0.058(3) 0.040(2) 0.002(2) 0.023(2) 0.005(2)
C11 0.040(2) 0.052(3) 0.042(2) -0.002(2) 0.0182(19) 0.007(2)
C12 0.040(2) 0.046(3) 0.045(2) 0.001(2) 0.015(2) 0.003(2)
C13 0.082(4) 0.060(3) 0.064(3) 0.001(3) 0.037(3) 0.018(3)
C14 0.116(5) 0.056(4) 0.088(4) 0.012(3) 0.040(4) 0.025(3)
C15 0.107(5) 0.066(4) 0.079(4) 0.020(3) 0.038(4) 0.002(4)
C16 0.099(4) 0.074(4) 0.068(3) 0.014(3) 0.047(3) 0.003(3)
C17 0.072(3) 0.056(3) 0.056(3) 0.001(3) 0.034(3) 0.003(3)
C18 0.039(2) 0.063(3) 0.047(3) -0.001(2) 0.020(2) -0.003(2)
C19 0.047(3) 0.109(5) 0.058(3) 0.000(3) 0.026(2) 0.007(3)
C20 0.061(3) 0.123(6) 0.095(5) -0.006(4) 0.043(3) 0.019(3)
C21 0.059(3) 0.102(5) 0.090(5) 0.011(4) 0.019(3) 0.020(3)
C22 0.069(4) 0.117(6) 0.060(3) 0.020(4) 0.018(3) 0.021(4)
C23 0.060(3) 0.095(4) 0.054(3) 0.001(3) 0.026(3) 0.011(3)
C24 0.063(3) 0.058(3) 0.061(3) -0.005(2) 0.037(3) 0.009(2)
C25 0.093(4) 0.080(4) 0.086(4) -0.003(3) 0.060(4) 0.002(3)
C26 0.090(4) 0.131(7) 0.123(5) -0.008(5) 0.072(4) -0.005(4)
C27 0.189(9) 0.132(8) 0.287(13) -0.068(9) 0.192(10) -0.025(7)
C28 0.071(3) 0.114(5) 0.068(3) -0.030(3) 0.037(3) -0.045(3)
C29 0.048(2) 0.050(2) 0.0394(19) -0.011(2) 0.0263(17) -0.010(3)
C30 0.049(2) 0.061(4) 0.038(2) -0.006(2) 0.0213(19) -0.009(2)
C31 0.068(3) 0.070(4) 0.057(3) -0.003(3) 0.035(3) -0.005(3)
C32 0.089(4) 0.099(5) 0.062(3) 0.010(3) 0.044(3) -0.020(4)
C33 0.076(4) 0.134(6) 0.052(3) -0.014(4) 0.041(3) -0.022(4)
C34 0.078(3) 0.106(6) 0.071(3) -0.025(3) 0.052(3) -0.017(3)
C35 0.070(3) 0.079(4) 0.054(3) -0.016(3) 0.040(3) -0.010(3)
C36 0.049(2) 0.071(4) 0.043(2) -0.007(2) 0.026(2) -0.009(2)
C37 0.068(3) 0.076(4) 0.046(3) -0.003(3) 0.027(3) 0.000(3)
C38 0.063(4) 0.129(6) 0.057(3) 0.006(4) 0.015(3) 0.018(4)
C39 0.060(4) 0.166(8) 0.060(4) -0.007(4) 0.011(3) -0.006(4)
C40 0.082(5) 0.139(7) 0.061(4) -0.030(4) 0.021(4) -0.027(4)
C41 0.063(3) 0.087(4) 0.055(3) -0.022(3) 0.021(3) -0.014(3)
C42 0.060(3) 0.046(3) 0.047(3) -0.012(2) 0.033(2) -0.010(2)
C43 0.078(4) 0.050(3) 0.063(3) -0.003(3) 0.039(3) -0.002(3)
C44 0.094(4) 0.064(4) 0.071(4) 0.000(3) 0.037(3) 0.014(3)
C45 0.127(6) 0.049(3) 0.074(4) -0.007(3) 0.056(4) -0.001(4)
C46 0.111(5) 0.057(4) 0.074(4) -0.019(3) 0.061(4) -0.028(3)
C47 0.080(3) 0.057(3) 0.059(3) -0.011(3) 0.043(3) -0.014(3)
C48 0.068(3) 0.090(4) 0.093(4) 0.028(4) 0.037(3) 0.023(3)
C49 0.133(6) 0.115(6) 0.072(4) -0.034(4) 0.009(4) 0.011(5)
C50 0.054(3) 0.117(6) 0.119(5) 0.011(5) 0.041(3) 0.013(4)
C51 0.080(4) 0.056(3) 0.119(5) -0.011(3) 0.054(4) -0.004(3)
C52 0.078(4) 0.083(4) 0.117(5) 0.002(4) 0.056(4) -0.019(3)
C53 0.091(4) 0.091(5) 0.070(4) 0.016(3) 0.040(3) -0.007(3)

loop_
_atom_type_symbol
_atom_type_description
_atom_type_scat_dispersion_real
_atom_type_scat_dispersion_imag
_atom_type_scat_source
C C 0.0033 0.0016 'International Tables Vol C Tables 4.2.6.8 and 6.1.1.4'
H H 0.0000 0.0000 'International Tables Vol C Tables 4.2.6.8 and 6.1.1.4'
N N 0.0061 0.0033 'International Tables Vol C Tables 4.2.6.8 and 6.1.1.4'
O O 0.0106 0.0060 'International Tables Vol C Tables 4.2.6.8 and 6.1.1.4'
Si Si 0.0817 0.0704 'International Tables Vol C Tables 4.2.6.8 and 6.1.1.4'
Zn Zn 0.2839 1.4301 'International Tables Vol C Tables 4.2.6.8 and 6.1.1.4'

loop_
_geom_angle_atom_site_label_1
_geom_angle_atom_site_label_2
_geom_angle_atom_site_label_3
_geom_angle
O1 Zn1 N1 96.98(12)
O1 Zn1 N2 97.10(12)
N2 Zn1 N1 79.53(13)
N3 Zn1 O1 123.52(13)
N3 Zn1 N1 120.43(13)
N3 Zn1 N2 128.05(14)
N3 Si1 C48 111.4(2)
N3 Si1 C49 112.0(3)
N3 Si1 C50 112.2(2)
C48 Si1 C49 106.0(3)
C48 Si1 C50 106.1(3)
C49 Si1 C50 108.8(3)
N3 Si2 C51 109.9(2)
N3 Si2 C52 114.1(2)
N3 Si2 C53 111.3(2)
C51 Si2 C52 106.2(3)
C53 Si2 C51 109.2(3)
C53 Si2 C52 105.9(3)
C1 O1 Zn1 120.2(2)
C9 O2 C10 103.1(3)
C7 N1 Zn1 101.8(2)
C7 N1 C24 107.8(3)
C8 N1 Zn1 108.9(3)
C8 N1 C7 109.2(3)
C8 N1 C24 111.2(3)
C24 N1 Zn1 117.3(3)
C9 N2 Zn1 112.5(3)
C9 N2 C11 106.2(3)
C11 N2 Zn1 136.3(3)
Si1 N3 Zn1 116.26(19)
Si2 N3 Zn1 116.20(18)
Si2 N3 Si1 125.5(2)
O1 C1 C2 121.5(4)
O1 C1 C6 120.9(4)
C6 C1 C2 117.5(4)
C1 C2 C29 121.3(4)
C3 C2 C1 117.4(4)
C3 C2 C29 121.1(4)
C2 C3 H3 117.7
C4 C3 C2 124.5(4)
C4 C3 H3 117.7
C3 C4 C5 116.6(4)
C3 C4 C28 121.2(4)
C5 C4 C28 122.2(4)
C4 C5 H5 119.2
C6 C5 C4 121.6(4)
C6 C5 H5 119.2
C1 C6 C7 118.0(4)
C5 C6 C1 121.1(4)
C5 C6 C7 120.7(4)
N1 C7 C6 116.2(3)
N1 C7 H7A 108.2
N1 C7 H7B 108.2
C6 C7 H7A 108.2
C6 C7 H7B 108.2
H7A C7 H7B 107.4
N1 C8 H8A 110.1
N1 C8 H8B 110.1
N1 C8 C9 108.1(3)
H8A C8 H8B 108.4
C9 C8 H8A 110.1
C9 C8 H8B 110.1
O2 C9 C8 118.3(4)
N2 C9 O2 119.0(4)
N2 C9 C8 122.8(4)
O2 C10 H10 108.1
O2 C10 C11 102.1(3)
O2 C10 C18 112.5(3)
C11 C10 H10 108.1
C18 C10 H10 108.1
C18 C10 C11 117.5(4)
N2 C11 C10 100.6(3)
N2 C11 H11 109.9
N2 C11 C12 111.0(3)
C10 C11 H11 109.9
C12 C11 C10 115.1(3)
C12 C11 H11 109.9
C13 C12 C11 120.6(4)
C17 C12 C11 122.6(4)
C17 C12 C13 116.6(4)
C12 C13 H13 119.1
C14 C13 C12 121.7(5)
C14 C13 H13 119.1
C13 C14 H14 119.7
C13 C14 C15 120.7(6)
C15 C14 H14 119.7
C14 C15 H15 120.5
C16 C15 C14 118.9(6)
C16 C15 H15 120.5
C15 C16 H16 119.8
C15 C16 C17 120.3(5)
C17 C16 H16 119.8
C12 C17 C16 121.7(5)
C12 C17 H17 119.1
C16 C17 H17 119.1
C19 C18 C10 118.3(4)
C19 C18 C23 118.3(4)
C23 C18 C10 123.2(4)
C18 C19 H19 119.7
C18 C19 C20 120.6(5)
C20 C19 H19 119.7
C19 C20 H20 120.3
C21 C20 C19 119.4(5)
C21 C20 H20 120.3
C20 C21 H21 119.5
C20 C21 C22 120.9(6)
C22 C21 H21 119.5
C21 C22 H22 119.9
C21 C22 C23 120.2(5)
C23 C22 H22 119.9
C18 C23 H23 119.7
C22 C23 C18 120.5(5)
C22 C23 H23 119.7
N1 C24 H24A 108.5
N1 C24 H24B 108.5
H24A C24 H24B 107.5
C25 C24 N1 115.2(4)
C25 C24 H24A 108.5
C25 C24 H24B 108.5
C24 C25 H25A 109.3
C24 C25 H25B 109.3
C24 C25 C26 111.8(5)
H25A C25 H25B 107.9
C26 C25 H25A 109.3
C26 C25 H25B 109.3
C25 C26 H26A 108.4
C25 C26 H26B 108.4
H26A C26 H26B 107.5
C27 C26 C25 115.4(6)
C27 C26 H26A 108.4
C27 C26 H26B 108.4
C26 C27 H27A 109.5
C26 C27 H27B 109.5
C26 C27 H27C 109.5
H27A C27 H27B 109.5
H27A C27 H27C 109.5
H27B C27 H27C 109.5
C4 C28 H28A 109.5
C4 C28 H28B 109.5
C4 C28 H28C 109.5
H28A C28 H28B 109.5
H28A C28 H28C 109.5
H28B C28 H28C 109.5
C2 C29 C30 112.4(3)
C2 C29 C36 114.0(4)
C36 C29 C30 100.6(3)
C42 C29 C2 106.0(3)
C42 C29 C30 111.1(4)
C42 C29 C36 112.9(4)
C31 C30 C29 119.2(4)
C35 C30 C29 122.6(4)
C35 C30 C31 117.6(4)
C30 C31 H31 119.6
C30 C31 C32 120.8(5)
C32 C31 H31 119.6
C31 C32 H32 120.2
C33 C32 C31 119.5(6)
C33 C32 H32 120.2
C32 C33 H33 120.1
C34 C33 C32 119.9(5)
C34 C33 H33 120.1
C33 C34 H34 119.7
C33 C34 C35 120.6(5)
C35 C34 H34 119.7
C30 C35 C34 121.6(6)
C30 C35 H35 119.2
C34 C35 H35 119.2
C37 C36 C29 123.4(4)
C37 C36 C41 117.6(4)
C41 C36 C29 118.7(5)
C36 C37 H37 119.3
C36 C37 C38 121.3(5)
C38 C37 H37 119.3
C37 C38 H38 119.8
C39 C38 C37 120.4(6)
C39 C38 H38 119.8
C38 C39 H39 120.1
C38 C39 C40 119.8(6)
C40 C39 H39 120.1
C39 C40 H40 120.0
C39 C40 C41 119.9(6)
C41 C40 H40 120.0
C36 C41 C40 121.0(6)
C36 C41 H41 119.5
C40 C41 H41 119.5
C43 C42 C29 120.1(4)
C43 C42 C47 117.0(5)
C47 C42 C29 122.8(4)
C42 C43 H43 118.8
C42 C43 C44 122.3(5)
C44 C43 H43 118.8
C43 C44 H44 120.1
C45 C44 C43 119.8(6)
C45 C44 H44 120.1
C44 C45 H45 120.5
C46 C45 C44 119.1(6)
C46 C45 H45 120.5
C45 C46 H46 119.0
C45 C46 C47 121.9(5)
C47 C46 H46 119.0
C42 C47 C46 119.5(5)
C42 C47 H47 120.2
C46 C47 H47 120.2
Si1 C48 H48A 109.5
Si1 C48 H48B 109.5
Si1 C48 H48C 109.5
H48A C48 H48B 109.5
H48A C48 H48C 109.5
H48B C48 H48C 109.5
Si1 C49 H49A 109.5
Si1 C49 H49B 109.5
Si1 C49 H49C 109.5
H49A C49 H49B 109.5
H49A C49 H49C 109.5
H49B C49 H49C 109.5
Si1 C50 H50A 109.5
Si1 C50 H50B 109.5
Si1 C50 H50C 109.5
H50A C50 H50B 109.5
H50A C50 H50C 109.5
H50B C50 H50C 109.5
Si2 C51 H51A 109.5
Si2 C51 H51B 109.5
Si2 C51 H51C 109.5
H51A C51 H51B 109.5
H51A C51 H51C 109.5
H51B C51 H51C 109.5
Si2 C52 H52A 109.5
Si2 C52 H52B 109.5
Si2 C52 H52C 109.5
H52A C52 H52B 109.5
H52A C52 H52C 109.5
H52B C52 H52C 109.5
Si2 C53 H53A 109.5
Si2 C53 H53B 109.5
Si2 C53 H53C 109.5
H53A C53 H53B 109.5
H53A C53 H53C 109.5
H53B C53 H53C 109.5

loop_
_geom_bond_atom_site_label_1
_geom_bond_atom_site_label_2
_geom_bond_distance
Zn1 O1 1.932(3)
Zn1 N1 2.219(3)
Zn1 N2 2.089(3)
Zn1 N3 1.908(3)
Si1 N3 1.708(4)
Si1 C48 1.837(6)
Si1 C49 1.863(6)
Si1 C50 1.876(5)
Si2 N3 1.698(4)
Si2 C51 1.869(5)
Si2 C52 1.885(5)
Si2 C53 1.849(6)
O1 C1 1.312(5)
O2 C9 1.337(5)
O2 C10 1.476(5)
N1 C7 1.486(5)
N1 C8 1.474(5)
N1 C24 1.487(5)
N2 C9 1.271(5)
N2 C11 1.489(5)
C1 C2 1.418(5)
C1 C6 1.403(6)
C2 C3 1.392(6)
C2 C29 1.535(6)
C3 H3 0.9300
C3 C4 1.373(6)
C4 C5 1.381(6)
C4 C28 1.514(6)
C5 H5 0.9300
C5 C6 1.379(6)
C6 C7 1.504(5)
C7 H7A 0.9700
C7 H7B 0.9700
C8 H8A 0.9700
C8 H8B 0.9700
C8 C9 1.493(6)
C10 H10 0.9800
C10 C11 1.546(6)
C10 C18 1.483(6)
C11 H11 0.9800
C11 C12 1.495(6)
C12 C13 1.373(6)
C12 C17 1.372(6)
C13 H13 0.9300
C13 C14 1.365(8)
C14 H14 0.9300
C14 C15 1.366(8)
C15 H15 0.9300
C15 C16 1.350(8)
C16 H16 0.9300
C16 C17 1.381(7)
C17 H17 0.9300
C18 C19 1.370(6)
C18 C23 1.374(6)
C19 H19 0.9300
C19 C20 1.391(8)
C20 H20 0.9300
C20 C21 1.341(8)
C21 H21 0.9300
C21 C22 1.351(8)
C22 H22 0.9300
C22 C23 1.370(7)
C23 H23 0.9300
C24 H24A 0.9700
C24 H24B 0.9700
C24 C25 1.485(7)
C25 H25A 0.9700
C25 H25B 0.9700
C25 C26 1.527(8)
C26 H26A 0.9700
C26 H26B 0.9700
C26 C27 1.453(10)
C27 H27A 0.9600
C27 H27B 0.9600
C27 H27C 0.9600
C28 H28A 0.9600
C28 H28B 0.9600
C28 H28C 0.9600
C29 C30 1.556(5)
C29 C36 1.553(5)
C29 C42 1.523(7)
C30 C31 1.385(6)
C30 C35 1.371(6)
C31 H31 0.9300
C31 C32 1.397(7)
C32 H32 0.9300
C32 C33 1.380(9)
C33 H33 0.9300
C33 C34 1.343(8)
C34 H34 0.9300
C34 C35 1.384(7)
C35 H35 0.9300
C36 C37 1.371(7)
C36 C41 1.380(6)
C37 H37 0.9300
C37 C38 1.388(7)
C38 H38 0.9300
C38 C39 1.347(9)
C39 H39 0.9300
C39 C40 1.368(9)
C40 H40 0.9300
C40 C41 1.389(8)
C41 H41 0.9300
C42 C43 1.376(6)
C42 C47 1.394(6)
C43 H43 0.9300
C43 C44 1.379(8)
C44 H44 0.9300
C44 C45 1.370(8)
C45 H45 0.9300
C45 C46 1.346(7)
C46 H46 0.9300
C46 C47 1.395(7)
C47 H47 0.9300
C48 H48A 0.9600
C48 H48B 0.9600
C48 H48C 0.9600
C49 H49A 0.9600
C49 H49B 0.9600
C49 H49C 0.9600
C50 H50A 0.9600
C50 H50B 0.9600
C50 H50C 0.9600
C51 H51A 0.9600
C51 H51B 0.9600
C51 H51C 0.9600
C52 H52A 0.9600
C52 H52B 0.9600
C52 H52C 0.9600
C53 H53A 0.9600
C53 H53B 0.9600
C53 H53C 0.9600

loop_
_geom_torsion_atom_site_label_1
_geom_torsion_atom_site_label_2
_geom_torsion_atom_site_label_3
_geom_torsion_atom_site_label_4
_geom_torsion
Zn1 O1 C1 C2 -142.4(3)
Zn1 O1 C1 C6 39.2(5)
Zn1 N1 C7 C6 57.4(4)
Zn1 N1 C8 C9 -23.2(4)
Zn1 N1 C24 C25 -59.9(5)
Zn1 N2 C9 O2 155.4(3)
Zn1 N2 C9 C8 -25.8(5)
Zn1 N2 C11 C10 -131.1(3)
Zn1 N2 C11 C12 106.6(4)
O1 C1 C2 C3 169.0(4)
O1 C1 C2 C29 -5.4(6)
O1 C1 C6 C5 -170.7(4)
O1 C1 C6 C7 15.0(6)
O2 C10 C11 N2 -28.5(4)
O2 C10 C11 C12 90.8(4)
O2 C10 C18 C19 146.9(4)
O2 C10 C18 C23 -38.2(6)
N1 C8 C9 O2 -146.7(4)
N1 C8 C9 N2 34.5(6)
N1 C24 C25 C26 169.5(5)
N2 C11 C12 C13 -149.5(4)
N2 C11 C12 C17 34.0(5)
C1 C2 C3 C4 5.4(7)
C1 C2 C29 C30 -161.0(4)
C1 C2 C29 C36 -47.3(6)
C1 C2 C29 C42 77.5(5)
C1 C6 C7 N1 -74.8(5)
C2 C1 C6 C5 10.9(6)
C2 C1 C6 C7 -163.4(4)
C2 C3 C4 C5 4.1(7)
C2 C3 C4 C28 -177.0(5)
C2 C29 C30 C31 48.5(5)
C2 C29 C30 C35 -140.2(4)
C2 C29 C36 C37 -17.2(6)
C2 C29 C36 C41 169.7(4)
C2 C29 C42 C43 73.5(4)
C2 C29 C42 C47 -102.7(4)
C3 C2 C29 C30 24.9(6)
C3 C2 C29 C36 138.6(4)
C3 C2 C29 C42 -96.7(5)
C3 C4 C5 C6 -6.2(7)
C4 C5 C6 C1 -1.3(7)
C4 C5 C6 C7 172.9(4)
C5 C6 C7 N1 110.9(5)
C6 C1 C2 C3 -12.6(6)
C6 C1 C2 C29 173.0(4)
C7 N1 C8 C9 87.2(4)
C7 N1 C24 C25 -173.9(4)
C8 N1 C7 C6 -57.7(5)
C8 N1 C24 C25 66.4(5)
C9 O2 C10 C11 26.9(4)
C9 O2 C10 C18 153.8(4)
C9 N2 C11 C10 20.6(4)
C9 N2 C11 C12 -101.7(4)
C10 O2 C9 N2 -15.9(5)
C10 O2 C9 C8 165.3(4)
C10 C11 C12 C13 97.1(5)
C10 C11 C12 C17 -79.4(5)
C10 C18 C19 C20 171.7(5)
C10 C18 C23 C22 -172.4(5)
C11 N2 C9 O2 -3.8(5)
C11 N2 C9 C8 175.0(4)
C11 C10 C18 C19 -95.0(5)
C11 C10 C18 C23 79.9(6)
C11 C12 C13 C14 -177.8(5)
C11 C12 C17 C16 176.1(4)
C12 C13 C14 C15 1.7(9)
C13 C12 C17 C16 -0.5(7)
C13 C14 C15 C16 -0.6(10)
C14 C15 C16 C17 -0.9(9)
C15 C16 C17 C12 1.5(8)
C17 C12 C13 C14 -1.1(8)
C18 C10 C11 N2 -152.1(4)
C18 C10 C11 C12 -32.7(5)
C18 C19 C20 C21 2.7(9)
C19 C18 C23 C22 2.5(8)
C19 C20 C21 C22 -1.0(10)
C20 C21 C22 C23 0.1(11)
C21 C22 C23 C18 -0.9(10)
C23 C18 C19 C20 -3.4(8)
C24 N1 C7 C6 -178.6(4)
C24 N1 C8 C9 -153.9(4)
C24 C25 C26 C27 66.4(9)
C28 C4 C5 C6 174.9(5)
C29 C2 C3 C4 179.8(4)
C29 C30 C31 C32 172.7(4)
C29 C30 C35 C34 -173.6(4)
C29 C36 C37 C38 -175.1(4)
C29 C36 C41 C40 175.6(5)
C29 C42 C43 C44 177.5(4)
C29 C42 C47 C46 -178.0(4)
C30 C29 C36 C37 103.4(5)
C30 C29 C36 C41 -69.7(5)
C30 C29 C42 C43 -48.9(5)
C30 C29 C42 C47 134.8(4)
C30 C31 C32 C33 0.1(8)
C31 C30 C35 C34 -2.1(6)
C31 C32 C33 C34 0.0(9)
C32 C33 C34 C35 -1.2(9)
C33 C34 C35 C30 2.3(8)
C35 C30 C31 C32 0.9(6)
C36 C29 C30 C31 -73.1(5)
C36 C29 C30 C35 98.2(5)
C36 C29 C42 C43 -161.0(4)
C36 C29 C42 C47 22.8(5)
C36 C37 C38 C39 -0.5(9)
C37 C36 C41 C40 2.1(8)
C37 C38 C39 C40 2.9(10)
C38 C39 C40 C41 -2.7(10)
C39 C40 C41 C36 0.2(9)
C41 C36 C37 C38 -2.0(7)
C42 C29 C30 C31 167.2(4)
C42 C29 C30 C35 -21.5(5)
C42 C29 C36 C37 -138.2(4)
C42 C29 C36 C41 48.7(5)
C42 C43 C44 C45 2.4(8)
C43 C42 C47 C46 5.7(6)
C43 C44 C45 C46 1.9(8)
C44 C45 C46 C47 -2.2(8)
C45 C46 C47 C42 -1.7(7)
C47 C42 C43 C44 -6.1(7)
C48 Si1 N3 Zn1 13.6(3)
C48 Si1 N3 Si2 176.6(3)
C49 Si1 N3 Zn1 -104.9(3)
C49 Si1 N3 Si2 58.1(4)
C50 Si1 N3 Zn1 132.4(3)
C50 Si1 N3 Si2 -64.6(4)
C51 Si2 N3 Zn1 56.2(3)
C51 Si2 N3 Si1 -106.8(3)
C52 Si2 N3 Zn1 175.3(2)
C52 Si2 N3 Si1 12.3(4)
C53 Si2 N3 Zn1 -64.9(3)
C53 Si2 N3 Si1 132.1(3)
